data_2241708
loop_
_publ_author_name
'Cirbes, Cady'
'Tanski, Joseph M.'

_publ_section_title
;
 Crystallographic and spectroscopic characterization of
 (<i>R</i>)-<i>O</i>-acetylmandelic acid
;
_journal_coeditor_code PK2580
_journal_issue 7
_journal_name_full 'Acta Crystallographica Section E'
_journal_page_first 901
_journal_page_last 903
_journal_paper_doi 10.1107/S2056989016008653
_journal_volume 72
_journal_year 2016
_chemical_formula_iupac 'C10 H10 O4'
_chemical_formula_moiety 'C10 H10 O4'
_chemical_formula_sum 'C10 H10 O4'
_chemical_formula_weight 194.18
_chemical_name_common '(R)-(-)-O-acetylmandelic acid'
_chemical_name_systematic
;
(<i>R</i>)-(-)-2-Acetoxy-2-phenylacetic acid
;
_space_group_crystal_system orthorhombic
_space_group_IT_number 19
_space_group_name_Hall 'P 2ac 2ab'
_space_group_name_H-M_alt 'P 21 21 21'
_symmetry_space_group_name_Hall 'P 2ac 2ab'
_symmetry_space_group_name_H-M 'P 21 21 21'
_atom_sites_solution_hydrogens mixed
_cell_angle_alpha 90
_cell_angle_beta 90
_cell_angle_gamma 90
_cell_formula_units_Z 4
_cell_length_a 9.1047(10)
_cell_length_b 10.0086(11)
_cell_length_c 10.5871(11)
_cell_measurement_reflns_used 8300
_cell_measurement_temperature 125.(2)
_cell_measurement_theta_max 66.5813
_cell_measurement_theta_min 4.1758
_cell_volume 964.75(18)
_computing_cell_refinement
;
SAINT (Bruker, 2013)
;
_computing_data_collection
;
APEX2 (Bruker, 2013)
;
_computing_data_reduction
;
SAINT (Bruker, 2013)
;
_computing_molecular_graphics
;
SHELXTL (Sheldrick, 2008)
;
_computing_publication_material
;
SHELXTL (Sheldrick, 2008), <i>OLEX2</i> (Dolomanov <i>et al.</i>,
2009),
Mercury (Macrae <i>et al.</i>,  2008) and PLATON (Spek, 2009)
;
_computing_structure_refinement
;
SHELXL2014 (Sheldrick, 2015b)
;
_computing_structure_solution
;
SHELXT (Sheldrick, 2015a)
;
_diffrn_ambient_temperature 125(2)
_diffrn_detector_area_resol_mean 8.3333
_diffrn_measured_fraction_theta_full 0.998
_diffrn_measured_fraction_theta_max 0.998
_diffrn_measurement_device_type 'Bruker APEXII CCD'
_diffrn_measurement_method '\f and \w scans'
_diffrn_radiation_source 'Cu IuS micro-focus source'
_diffrn_radiation_type CuK\a
_diffrn_radiation_wavelength 1.54178
_diffrn_reflns_av_R_equivalents 0.0304
_diffrn_reflns_limit_h_max 10
_diffrn_reflns_limit_h_min -10
_diffrn_reflns_limit_k_max 11
_diffrn_reflns_limit_k_min -11
_diffrn_reflns_limit_l_max 12
_diffrn_reflns_limit_l_min -12
_diffrn_reflns_number 8953
_diffrn_reflns_theta_full 66.58
_diffrn_reflns_theta_max 66.58
_diffrn_reflns_theta_min 6.08
_exptl_absorpt_coefficient_mu 0.880
_exptl_absorpt_correction_T_max 0.86
_exptl_absorpt_correction_T_min 0.74
_exptl_absorpt_correction_type multi-scan
_exptl_absorpt_process_details
;
(SADABS; Bruker, 2013)
;
_exptl_crystal_colour colourless
_exptl_crystal_density_diffrn 1.337
_exptl_crystal_density_method 'not measured'
_exptl_crystal_description block
_exptl_crystal_F_000 408
_exptl_crystal_size_max 0.260
_exptl_crystal_size_mid 0.260
_exptl_crystal_size_min 0.170
_refine_diff_density_max 0.188
_refine_diff_density_min -0.185
_refine_ls_abs_structure_details
;
Flack <i>x</i> determined using 691 quotients
[(<i>I</i>^+^)-(<i>I</i>^-^)]/[(<i>I</i>^+^)+(<i>I</i>^-^)]
(Parsons <i>et al.</i>,  2013); Hooft <i>y</i> calculated with
<i>PLATON</i> (Spek, 2009)
;
_refine_ls_abs_structure_Flack -0.01(4)
_refine_ls_extinction_method none
_refine_ls_goodness_of_fit_ref 1.099
_refine_ls_hydrogen_treatment mixed
_refine_ls_matrix_type full
_refine_ls_number_parameters 131
_refine_ls_number_reflns 1698
_refine_ls_number_restraints 1
_refine_ls_restrained_S_all 1.099
_refine_ls_R_factor_all 0.0250
_refine_ls_R_factor_gt 0.0250
_refine_ls_shift/su_max 0.000
_refine_ls_shift/su_mean 0.000
_refine_ls_structure_factor_coef Fsqd
_refine_ls_weighting_details 'w=1/[\s^2^(Fo^2^)+(0.0336P)^2^+0.1385P] where P=(Fo^2^+2Fc^2^)/3'
_refine_ls_weighting_scheme calc
_refine_ls_wR_factor_gt 0.0623
_refine_ls_wR_factor_ref 0.0623
_reflns_number_gt 1693
_reflns_number_total 1698
_reflns_threshold_expression 'I > 2\s(I)'
_cod_data_source_file pk2580sup1.cif
_cod_data_source_block I
_cod_database_code 2241708

loop_
_space_group_symop_operation_xyz
'x, y, z'
'-x+1/2, -y, z+1/2'
'-x, y+1/2, -z+1/2'
'x+1/2, -y+1/2, -z'

loop_
_atom_site_type_symbol
_atom_site_label
_atom_site_fract_x
_atom_site_fract_y
_atom_site_fract_z
_atom_site_U_iso_or_equiv
_atom_site_adp_type
_atom_site_calc_flag
_atom_site_occupancy
O O1 0.42132(13) 0.46237(13) 0.08956(12) 0.0329(3) Uani d 1
H H1 0.355(2) 0.479(2) 0.035(2) 0.039 Uiso d 1
O O2 0.35211(12) 0.66275(12) 0.16115(11) 0.0286(3) Uani d 1
O O3 0.50941(12) 0.63319(11) 0.37499(9) 0.0235(3) Uani d 1
O O4 0.29716(12) 0.53107(12) 0.42058(10) 0.0273(3) Uani d 1
C C1 0.53382(16) 0.53625(15) 0.27588(13) 0.0200(3) Uani d 1
H H1A 0.5199 0.4438 0.3097 0.024 Uiso calc 1
C C2 0.69072(15) 0.55447(14) 0.23211(13) 0.0184(3) Uani d 1
C C3 0.79939(18) 0.47071(16) 0.27844(16) 0.0272(4) Uani d 1
H H3A 0.7744 0.3988 0.3329 0.033 Uiso calc 1
C C4 0.94513(18) 0.49242(17) 0.2450(2) 0.0346(4) Uani d 1
H H4A 1.0198 0.4358 0.2776 0.042 Uiso calc 1
C C5 0.98206(18) 0.59621(18) 0.16417(17) 0.0326(4) Uani d 1
H H5A 1.0818 0.6109 0.1418 0.039 Uiso calc 1
C C6 0.87356(18) 0.67809(18) 0.11641(16) 0.0303(4) Uani d 1
H H6A 0.8985 0.7482 0.0599 0.036 Uiso calc 1
C C7 0.72770(17) 0.65833(17) 0.15078(14) 0.0242(3) Uani d 1
H H7A 0.6534 0.7157 0.1187 0.029 Uiso calc 1
C C8 0.42388(15) 0.56275(15) 0.16993(14) 0.0201(3) Uani d 1
C C9 0.38220(17) 0.62321(16) 0.43773(14) 0.0237(3) Uani d 1
C C10 0.3600(2) 0.7365(2) 0.52655(17) 0.0364(4) Uani d 1
H H10A 0.4523 0.7555 0.5707 0.055 Uiso calc 1
H H10B 0.2842 0.7128 0.5883 0.055 Uiso calc 1
H H10C 0.329 0.8158 0.4792 0.055 Uiso calc 1

loop_
_atom_site_aniso_label
_atom_site_aniso_U_11
_atom_site_aniso_U_22
_atom_site_aniso_U_33
_atom_site_aniso_U_12
_atom_site_aniso_U_13
_atom_site_aniso_U_23
O1 0.0273(6) 0.0350(6) 0.0363(6) 0.0053(5) -0.0144(5) -0.0139(5)
O2 0.0270(6) 0.0289(6) 0.0298(6) 0.0060(5) -0.0008(5) -0.0001(5)
O3 0.0209(5) 0.0298(6) 0.0198(5) -0.0061(4) 0.0051(4) -0.0055(4)
O4 0.0232(5) 0.0335(6) 0.0253(6) -0.0066(5) 0.0058(4) 0.0003(5)
C1 0.0197(7) 0.0209(7) 0.0193(7) -0.0032(6) 0.0012(6) -0.0020(6)
C2 0.0171(7) 0.0207(7) 0.0173(7) -0.0019(6) -0.0001(5) -0.0046(6)
C3 0.0249(8) 0.0232(8) 0.0334(8) 0.0001(7) -0.0030(7) 0.0014(7)
C4 0.0214(7) 0.0329(9) 0.0496(11) 0.0066(7) -0.0035(8) -0.0042(8)
C5 0.0184(7) 0.0424(9) 0.0370(9) -0.0037(7) 0.0061(7) -0.0119(8)
C6 0.0276(8) 0.0394(9) 0.0238(8) -0.0093(8) 0.0042(7) 0.0016(7)
C7 0.0215(7) 0.0301(8) 0.0210(7) -0.0005(6) -0.0010(6) 0.0037(6)
C8 0.0149(7) 0.0237(7) 0.0216(7) -0.0034(6) 0.0036(5) -0.0010(6)
C9 0.0213(7) 0.0315(8) 0.0184(7) -0.0036(7) 0.0033(6) 0.0021(6)
C10 0.0390(10) 0.0389(10) 0.0311(9) -0.0082(9) 0.0139(8) -0.0076(8)

loop_
_atom_type_symbol
_atom_type_description
_atom_type_scat_dispersion_real
_atom_type_scat_dispersion_imag
_atom_type_scat_source
C C 0.0181 0.0091 'International Tables Vol C Tables 4.2.6.8 and 6.1.1.4'
H H 0.0000 0.0000 'International Tables Vol C Tables 4.2.6.8 and 6.1.1.4'
O O 0.0492 0.0322 'International Tables Vol C Tables 4.2.6.8 and 6.1.1.4'

loop_
_geom_angle_atom_site_label_1
_geom_angle_atom_site_label_2
_geom_angle_atom_site_label_3
_geom_angle
C8 O1 H1 107.2(15)
C9 O3 C1 116.28(11)
O3 C1 C2 106.65(11)
O3 C1 C8 108.41(11)
C2 C1 C8 111.91(12)
O3 C1 H1A 109.9
C2 C1 H1A 109.9
C8 C1 H1A 109.9
C3 C2 C7 119.87(14)
C3 C2 C1 119.51(13)
C7 C2 C1 120.54(13)
C2 C3 C4 119.76(15)
C2 C3 H3A 120.1
C4 C3 H3A 120.1
C5 C4 C3 120.37(16)
C5 C4 H4A 119.8
C3 C4 H4A 119.8
C6 C5 C4 119.83(15)
C6 C5 H5A 120.1
C4 C5 H5A 120.1
C5 C6 C7 120.22(16)
C5 C6 H6A 119.9
C7 C6 H6A 119.9
C6 C7 C2 119.95(14)
C6 C7 H7A 120.0
C2 C7 H7A 120.0
O2 C8 O1 125.26(14)
O2 C8 C1 124.01(14)
O1 C8 C1 110.72(12)
O4 C9 O3 122.18(14)
O4 C9 C10 125.84(14)
O3 C9 C10 111.98(13)
C9 C10 H10A 109.5
C9 C10 H10B 109.5
H10A C10 H10B 109.5
C9 C10 H10C 109.5
H10A C10 H10C 109.5
H10B C10 H10C 109.5

loop_
_geom_bond_atom_site_label_1
_geom_bond_atom_site_label_2
_geom_bond_distance
O1 C8 1.3168(19)
O1 H1 0.852(19)
O2 C8 1.1989(19)
O3 C9 1.3389(18)
O3 C1 1.4463(17)
O4 C9 1.218(2)
C1 C2 1.5128(19)
C1 C8 1.527(2)
C1 H1A 1.0
C2 C3 1.386(2)
C2 C7 1.391(2)
C3 C4 1.391(2)
C3 H3A 0.95
C4 C5 1.387(3)
C4 H4A 0.95
C5 C6 1.380(3)
C5 H5A 0.95
C6 C7 1.391(2)
C6 H6A 0.95
C7 H7A 0.95
C9 C10 1.487(2)
C10 H10A 0.98
C10 H10B 0.98
C10 H10C 0.98

loop_
_geom_hbond_atom_site_label_D
_geom_hbond_atom_site_label_H
_geom_hbond_atom_site_label_A
_geom_hbond_site_symmetry_A
_geom_hbond_distance_DH
_geom_hbond_distance_HA
_geom_hbond_distance_DA
_geom_hbond_angle_DHA
_geom_hbond_publ_flag
O1 H1 O4 2_564 0.852(19) 1.84(2) 2.6761(16) 165(2) y
C10 H10B O1 2_565 0.98 2.56 3.312(2) 133.1 ?

loop_
_geom_torsion_atom_site_label_1
_geom_torsion_atom_site_label_2
_geom_torsion_atom_site_label_3
_geom_torsion_atom_site_label_4
_geom_torsion
C9 O3 C1 C2 -172.13(12)
C9 O3 C1 C8 67.21(15)
O3 C1 C2 C3 98.10(15)
C8 C1 C2 C3 -143.51(14)
O3 C1 C2 C7 -78.78(16)
C8 C1 C2 C7 39.62(18)
C7 C2 C3 C4 1.1(2)
C1 C2 C3 C4 -175.84(16)
C2 C3 C4 C5 -0.9(3)
C3 C4 C5 C6 -0.2(3)
C4 C5 C6 C7 1.1(3)
C5 C6 C7 C2 -1.0(3)
C3 C2 C7 C6 -0.2(2)
C1 C2 C7 C6 176.71(15)
O3 C1 C8 O2 13.69(19)
C2 C1 C8 O2 -103.65(16)
O3 C1 C8 O1 -167.43(12)
C2 C1 C8 O1 75.23(15)
C1 O3 C9 O4 6.3(2)
C1 O3 C9 C10 -173.19(13)

_cod_database_fobs_code 2241708
